data_4107015
loop_
_publ_author_name
'Elango Kumarasamy'
'Josepha L. Jesuraj'
'Joseph N. Omlid'
'Angel Ugrinov'
'Jayaraman Sivaguru'

_publ_contact_author_name 'Jayaraman Sivaguru'
_publ_contact_author_phone '701 231-8923'
_publ_section_title
;
 Light-Induced Enantiospecific 4\p Ring Closure of Axially Chiral
 2-Pyridones: Enthalpic and Entropic Effects Promoted by H-Bonding
;
_journal_name_full 'Journal of the American Chemical Society'
_journal_page_first 17106
_journal_page_last 17109
_journal_paper_doi 10.1021/ja203087a
_journal_volume 133
_journal_year 2011
_chemical_absolute_configuration ad
_chemical_formula_moiety 'C15 H17 N O'
_chemical_formula_sum 'C15 H17 N O'
_chemical_formula_weight 227.30
_chemical_name_systematic
;
 ?
;
_space_group_IT_number 4
_space_group_name_Hall 'P 2yb'
_symmetry_cell_setting monoclinic
_symmetry_space_group_name_Hall 'P 2yb'
_symmetry_space_group_name_H-M 'P 1 21 1'
_atom_sites_solution_hydrogens geom
_atom_sites_solution_primary direct
_atom_sites_solution_secondary difmap
_audit_creation_method SHELXL-97
_cell_angle_alpha 90.00
_cell_angle_beta 117.824(2)
_cell_angle_gamma 90.00
_cell_formula_units_Z 8
_cell_length_a 15.3223(5)
_cell_length_b 11.4272(3)
_cell_length_c 16.0413(5)
_cell_measurement_reflns_used 9908
_cell_measurement_temperature 100(2)
_cell_measurement_theta_max 65.75
_cell_measurement_theta_min 3.12
_cell_volume 2483.96(14)
_computing_cell_refinement 'Bruker SAINT'
_computing_data_collection 'Bruker APEX2'
_computing_data_reduction 'Bruker SAINT'
_computing_molecular_graphics 'Bruker SHELXTL'
_computing_publication_material 'Bruker SHELXTL'
_computing_structure_refinement 'SHELXL-97 (Sheldrick, 2008)'
_computing_structure_solution 'SHELXS-97 (Sheldrick, 2008)'
_diffrn_ambient_temperature 100(2)
_diffrn_measured_fraction_theta_full 0.979
_diffrn_measured_fraction_theta_max 0.979
_diffrn_measurement_device_type 'Bruker APEX-II CCD'
_diffrn_measurement_method '\f and \w scans'
_diffrn_radiation_monochromator graphite
_diffrn_radiation_source 'fine-focus sealed tube'
_diffrn_radiation_type CuK\a
_diffrn_radiation_wavelength 1.54178
_diffrn_reflns_av_R_equivalents 0.0331
_diffrn_reflns_av_sigmaI/netI 0.0346
_diffrn_reflns_limit_h_max 17
_diffrn_reflns_limit_h_min -18
_diffrn_reflns_limit_k_max 11
_diffrn_reflns_limit_k_min -13
_diffrn_reflns_limit_l_max 18
_diffrn_reflns_limit_l_min -18
_diffrn_reflns_number 28036
_diffrn_reflns_theta_full 66.27
_diffrn_reflns_theta_max 66.27
_diffrn_reflns_theta_min 3.11
_exptl_absorpt_coefficient_mu 0.592
_exptl_absorpt_correction_T_max 0.8642
_exptl_absorpt_correction_T_min 0.7728
_exptl_absorpt_correction_type multi-scan
_exptl_absorpt_process_details 'Acta Cryst (1995). A51, 33-38'
_exptl_crystal_colour colorless
_exptl_crystal_density_diffrn 1.216
_exptl_crystal_description plate
_exptl_crystal_F_000 976
_exptl_crystal_size_max .16
_exptl_crystal_size_mid .12
_exptl_crystal_size_min 0.08
_refine_diff_density_max 0.289
_refine_diff_density_min -0.345
_refine_diff_density_rms 0.072
_refine_ls_abs_structure_details 'Flack H D (1983), Acta Cryst. A39, 876-881'
_refine_ls_abs_structure_Flack -0.3(4)
_refine_ls_extinction_method none
_refine_ls_goodness_of_fit_ref 1.099
_refine_ls_hydrogen_treatment constr
_refine_ls_matrix_type full
_refine_ls_number_parameters 625
_refine_ls_number_reflns 8142
_refine_ls_number_restraints 1
_refine_ls_restrained_S_all 1.099
_refine_ls_R_factor_all 0.0702
_refine_ls_R_factor_gt 0.0687
_refine_ls_shift/su_max 0.001
_refine_ls_shift/su_mean 0.000
_refine_ls_structure_factor_coef Fsqd
_refine_ls_weighting_details 'calc w=1/[\s^2^(Fo^2^)+(0.0264P)^2^+6.6473P] where P=(Fo^2^+2Fc^2^)/3'
_refine_ls_weighting_scheme calc
_refine_ls_wR_factor_gt 0.1715
_refine_ls_wR_factor_ref 0.1724
_reflns_number_gt 7885
_reflns_number_total 8142
_reflns_threshold_expression >2sigma(I)
_cod_data_source_file ja203087a_si_002_3.cif
_cod_data_source_block P-1a_in_P2(1)
_cod_original_cell_volume 2483.96(13)
_cod_database_code 4107015

loop_
_symmetry_equiv_pos_as_xyz
'x, y, z'
'-x, y+1/2, -z'

loop_
_atom_site_label
_atom_site_type_symbol
_atom_site_fract_x
_atom_site_fract_y
_atom_site_fract_z
_atom_site_U_iso_or_equiv
_atom_site_adp_type
_atom_site_occupancy
_atom_site_symmetry_multiplicity
_atom_site_calc_flag
_atom_site_refinement_flags
O1 O 0.1025(2) 0.7881(3) 0.0219(2) 0.0301(7) Uani 1 1 d .
O2 O 0.0918(2) 0.0358(3) 0.4767(2) 0.0300(7) Uani 1 1 d .
O3 O 0.4263(2) -0.4732(3) 0.5287(2) 0.0299(7) Uani 1 1 d .
O4 O 0.3786(2) 0.2905(3) -0.0435(2) 0.0291(7) Uani 1 1 d .
N1 N 0.0127(2) 0.9569(3) -0.0080(2) 0.0203(7) Uani 1 1 d .
N2 N 0.0300(3) -0.1326(3) 0.5064(3) 0.0232(8) Uani 1 1 d .
N3 N 0.4737(2) -0.6455(3) 0.4899(3) 0.0230(8) Uani 1 1 d .
N4 N 0.4675(2) 0.4613(3) -0.0003(3) 0.0212(7) Uani 1 1 d .
C1 C 0.3186(3) 1.0552(5) 0.1127(4) 0.0386(12) Uani 1 1 d .
H1A H 0.3524 1.0802 0.0768 0.058 Uiso 1 1 calc R
H1B H 0.3203 0.9697 0.1174 0.058 Uiso 1 1 calc R
H1C H 0.3518 1.0892 0.1761 0.058 Uiso 1 1 calc R
C2 C 0.2107(3) 1.0970(4) 0.0623(3) 0.0231(9) Uani 1 1 d .
C3 C 0.1589(3) 1.0574(4) 0.1201(3) 0.0229(9) Uani 1 1 d .
C4 C 0.0714(3) 0.9947(4) 0.0886(3) 0.0230(9) Uani 1 1 d .
C5 C 0.0328(3) 0.8480(4) -0.0351(3) 0.0252(9) Uani 1 1 d .
C6 C -0.0300(3) 0.8161(4) -0.1310(3) 0.0267(10) Uani 1 1 d .
H6 H -0.0187 0.7445 -0.1545 0.032 Uiso 1 1 calc R
C7 C -0.1055(3) 0.8863(4) -0.1890(3) 0.0284(10) Uani 1 1 d .
H7 H -0.1466 0.8630 -0.2523 0.034 Uiso 1 1 calc R
C8 C 0.2089(4) 1.2310(4) 0.0549(4) 0.0340(11) Uani 1 1 d .
H8A H 0.2364 1.2651 0.1182 0.051 Uiso 1 1 calc R
H8B H 0.1407 1.2577 0.0173 0.051 Uiso 1 1 calc R
H8C H 0.2486 1.2558 0.0246 0.051 Uiso 1 1 calc R
C9 C 0.1686(4) 1.0462(5) -0.0390(3) 0.0355(11) Uani 1 1 d .
H9A H 0.2066 1.0766 -0.0694 0.053 Uiso 1 1 calc R
H9B H 0.0993 1.0692 -0.0758 0.053 Uiso 1 1 calc R
H9C H 0.1733 0.9606 -0.0358 0.053 Uiso 1 1 calc R
C10 C 0.2023(3) 1.0888(4) 0.2153(3) 0.0261(10) Uani 1 1 d .
H10 H 0.2621 1.1320 0.2403 0.031 Uiso 1 1 calc R
C11 C 0.1637(3) 1.0609(4) 0.2757(3) 0.0295(10) Uani 1 1 d .
H11 H 0.1974 1.0837 0.3401 0.035 Uiso 1 1 calc R
C12 C 0.0758(3) 0.9996(4) 0.2419(3) 0.0322(11) Uani 1 1 d .
H12 H 0.0472 0.9822 0.2818 0.039 Uiso 1 1 calc R
C13 C 0.0308(3) 0.9646(4) 0.1488(3) 0.0280(10) Uani 1 1 d .
H13 H -0.0281 0.9197 0.1250 0.034 Uiso 1 1 calc R
C14 C -0.0650(3) 1.0275(4) -0.0669(3) 0.0251(9) Uani 1 1 d .
H14 H -0.0771 1.0995 -0.0445 0.030 Uiso 1 1 calc R
C15 C -0.1235(3) 0.9931(4) -0.1564(3) 0.0274(10) Uani 1 1 d .
H15 H -0.1769 1.0412 -0.1975 0.033 Uiso 1 1 calc R
C16 C 0.2134(4) -0.2039(5) 0.4863(4) 0.0417(12) Uani 1 1 d .
H16A H 0.2056 -0.1827 0.5417 0.063 Uiso 1 1 calc R
H16B H 0.2042 -0.1342 0.4475 0.063 Uiso 1 1 calc R
H16C H 0.2798 -0.2356 0.5069 0.063 Uiso 1 1 calc R
C17 C 0.1368(3) -0.2958(4) 0.4288(3) 0.0277(10) Uani 1 1 d .
C18 C 0.0333(3) -0.2417(4) 0.3715(3) 0.0232(9) Uani 1 1 d .
C19 C -0.0134(3) -0.1671(4) 0.4081(3) 0.0222(9) Uani 1 1 d .
C20 C 0.0054(3) -0.1980(4) 0.5648(3) 0.0236(9) Uani 1 1 d .
H20 H -0.0331 -0.2668 0.5408 0.028 Uiso 1 1 calc R
C21 C 0.0350(4) -0.1664(4) 0.6558(3) 0.0314(10) Uani 1 1 d .
H21 H 0.0170 -0.2115 0.6951 0.038 Uiso 1 1 calc R
C22 C 0.0935(4) -0.0642(4) 0.6904(3) 0.0368(12) Uani 1 1 d .
H22 H 0.1179 -0.0424 0.7546 0.044 Uiso 1 1 calc R
C23 C 0.0806(3) -0.0242(4) 0.5346(3) 0.0247(9) Uani 1 1 d .
C24 C 0.1148(3) 0.0033(4) 0.6316(3) 0.0312(10) Uani 1 1 d .
H24 H 0.1541 0.0713 0.6566 0.037 Uiso 1 1 calc R
C25 C -0.1080(3) -0.1238(4) 0.3527(3) 0.0235(9) Uani 1 1 d .
H25 H -0.1365 -0.0725 0.3799 0.028 Uiso 1 1 calc R
C26 C -0.1606(3) -0.1537(4) 0.2598(3) 0.0306(10) Uani 1 1 d .
H26 H -0.2259 -0.1257 0.2228 0.037 Uiso 1 1 calc R
C27 C -0.1167(3) -0.2257(4) 0.2208(3) 0.0302(10) Uani 1 1 d .
H27 H -0.1515 -0.2467 0.1561 0.036 Uiso 1 1 calc R
C28 C -0.0213(3) -0.2676(4) 0.2766(3) 0.0314(10) Uani 1 1 d .
H28 H 0.0076 -0.3161 0.2481 0.038 Uiso 1 1 calc R
C29 C 0.1724(4) -0.3551(5) 0.3643(4) 0.0390(12) Uani 1 1 d .
H29A H 0.2402 -0.3830 0.4022 0.058 Uiso 1 1 calc R
H29B H 0.1705 -0.2987 0.3175 0.058 Uiso 1 1 calc R
H29C H 0.1294 -0.4215 0.3321 0.058 Uiso 1 1 calc R
C30 C 0.1346(4) -0.3907(4) 0.4941(4) 0.0363(11) Uani 1 1 d .
H30A H 0.2012 -0.4222 0.5315 0.054 Uiso 1 1 calc R
H30B H 0.0901 -0.4536 0.4566 0.054 Uiso 1 1 calc R
H30C H 0.1110 -0.3574 0.5362 0.054 Uiso 1 1 calc R
C31 C 0.2925(3) -0.7270(4) 0.4799(4) 0.0363(11) Uani 1 1 d .
H31A H 0.2942 -0.6419 0.4885 0.054 Uiso 1 1 calc R
H31B H 0.2245 -0.7550 0.4562 0.054 Uiso 1 1 calc R
H31C H 0.3162 -0.7464 0.4345 0.054 Uiso 1 1 calc R
C32 C 0.3575(3) -0.7847(4) 0.5730(3) 0.0268(10) Uani 1 1 d .
C33 C 0.4667(3) -0.7487(4) 0.6255(3) 0.0254(9) Uani 1 1 d .
C34 C 0.5176(3) -0.6830(3) 0.5869(3) 0.0198(8) Uani 1 1 d .
C35 C 0.4290(3) -0.5359(4) 0.4663(3) 0.0263(10) Uani 1 1 d .
C36 C 0.3909(3) -0.5058(4) 0.3687(3) 0.0318(11) Uani 1 1 d .
H36 H 0.3597 -0.4319 0.3482 0.038 Uiso 1 1 calc R
C37 C 0.3969(4) -0.5764(4) 0.3049(3) 0.0329(11) Uani 1 1 d .
H37 H 0.3708 -0.5523 0.2410 0.039 Uiso 1 1 calc R
C38 C 0.3529(4) -0.9178(4) 0.5552(4) 0.0440(13) Uani 1 1 d .
H38A H 0.2839 -0.9432 0.5230 0.066 Uiso 1 1 calc R
H38B H 0.3876 -0.9589 0.6156 0.066 Uiso 1 1 calc R
H38C H 0.3844 -0.9359 0.5158 0.066 Uiso 1 1 calc R
C39 C 0.3073(4) -0.7584(6) 0.6356(4) 0.0443(13) Uani 1 1 d .
H39A H 0.3138 -0.6749 0.6513 0.066 Uiso 1 1 calc R
H39B H 0.3393 -0.8045 0.6937 0.066 Uiso 1 1 calc R
H39C H 0.2373 -0.7792 0.6013 0.066 Uiso 1 1 calc R
C40 C 0.4425(3) -0.6874(4) 0.3336(3) 0.0285(10) Uani 1 1 d .
H40 H 0.4465 -0.7394 0.2893 0.034 Uiso 1 1 calc R
C41 C 0.4802(3) -0.7177(4) 0.4252(3) 0.0258(9) Uani 1 1 d .
H41 H 0.5120 -0.7912 0.4453 0.031 Uiso 1 1 calc R
C42 C 0.6178(3) -0.6543(4) 0.6406(3) 0.0243(9) Uani 1 1 d .
H42 H 0.6500 -0.6101 0.6129 0.029 Uiso 1 1 calc R
C43 C 0.6699(3) -0.6900(4) 0.7335(3) 0.0262(10) Uani 1 1 d .
H43 H 0.7371 -0.6685 0.7705 0.031 Uiso 1 1 calc R
C44 C 0.6225(4) -0.7572(4) 0.7714(3) 0.0292(10) Uani 1 1 d .
H44 H 0.6580 -0.7860 0.8340 0.035 Uiso 1 1 calc R
C45 C 0.5246(4) -0.7824(4) 0.7190(3) 0.0300(10) Uani 1 1 d .
H45 H 0.4937 -0.8260 0.7483 0.036 Uiso 1 1 calc R
C46 C 0.2843(4) 0.5409(4) -0.0041(4) 0.0368(12) Uani 1 1 d .
H46A H 0.3505 0.5291 0.0486 0.055 Uiso 1 1 calc R
H46B H 0.2585 0.4660 -0.0360 0.055 Uiso 1 1 calc R
H46C H 0.2405 0.5715 0.0198 0.055 Uiso 1 1 calc R
C47 C 0.2896(3) 0.6288(4) -0.0745(3) 0.0259(10) Uani 1 1 d .
C48 C 0.3409(3) 0.5793(4) -0.1312(3) 0.0249(9) Uani 1 1 d .
C49 C 0.4204(3) 0.5022(4) -0.0969(3) 0.0240(9) Uani 1 1 d .
C50 C 0.5415(3) 0.5280(4) 0.0660(3) 0.0238(9) Uani 1 1 d .
H50 H 0.5592 0.5993 0.0474 0.029 Uiso 1 1 calc R
C51 C 0.5900(3) 0.4948(4) 0.1570(3) 0.0311(10) Uani 1 1 d .
H51 H 0.6402 0.5429 0.2025 0.037 Uiso 1 1 calc R
C52 C 0.5646(4) 0.3863(4) 0.1839(3) 0.0326(11) Uani 1 1 d .
H52 H 0.5977 0.3614 0.2477 0.039 Uiso 1 1 calc R
C53 C 0.1846(4) 0.6686(6) -0.1418(4) 0.0511(15) Uani 1 1 d .
H53A H 0.1537 0.7010 -0.1054 0.077 Uiso 1 1 calc R
H53B H 0.1460 0.6016 -0.1788 0.077 Uiso 1 1 calc R
H53C H 0.1868 0.7287 -0.1843 0.077 Uiso 1 1 calc R
C54 C 0.3109(3) 0.6214(4) -0.2226(3) 0.0276(10) Uani 1 1 d .
H54 H 0.2578 0.6757 -0.2484 0.033 Uiso 1 1 calc R
C55 C 0.3551(4) 0.5876(4) -0.2774(3) 0.0326(11) Uani 1 1 d .
H55 H 0.3342 0.6209 -0.3380 0.039 Uiso 1 1 calc R
C56 C 0.4301(3) 0.5048(5) -0.2427(3) 0.0344(11) Uani 1 1 d .
H56 H 0.4594 0.4776 -0.2798 0.041 Uiso 1 1 calc R
C57 C 0.4609(3) 0.4632(4) -0.1523(3) 0.0302(10) Uani 1 1 d .
H57 H 0.5116 0.4059 -0.1277 0.036 Uiso 1 1 calc R
C58 C 0.4937(3) 0.3197(4) 0.1185(3) 0.0292(10) Uani 1 1 d .
H58 H 0.4770 0.2485 0.1381 0.035 Uiso 1 1 calc R
C59 C 0.4416(3) 0.3503(4) 0.0205(3) 0.0230(9) Uani 1 1 d .
C60 C 0.3441(4) 0.7374(5) -0.0209(4) 0.0384(12) Uani 1 1 d .
H60A H 0.3543 0.7904 -0.0636 0.058 Uiso 1 1 calc R
H60B H 0.4081 0.7148 0.0310 0.058 Uiso 1 1 calc R
H60C H 0.3049 0.7772 0.0045 0.058 Uiso 1 1 calc R

loop_
_atom_site_aniso_label
_atom_site_aniso_U_11
_atom_site_aniso_U_22
_atom_site_aniso_U_33
_atom_site_aniso_U_23
_atom_site_aniso_U_13
_atom_site_aniso_U_12
O1 0.0363(17) 0.0140(16) 0.0387(17) 0.0043(14) 0.0165(15) 0.0064(14)
O2 0.0325(17) 0.0168(16) 0.0443(18) 0.0002(14) 0.0210(15) -0.0028(13)
O3 0.0342(17) 0.0112(16) 0.0481(19) -0.0017(14) 0.0223(15) 0.0004(13)
O4 0.0295(16) 0.0184(17) 0.0432(18) -0.0027(14) 0.0201(15) 0.0007(13)
N1 0.0195(17) 0.0117(18) 0.0327(19) 0.0018(14) 0.0148(15) 0.0000(13)
N2 0.0255(18) 0.0154(19) 0.0292(19) -0.0004(14) 0.0132(15) -0.0019(14)
N3 0.0194(17) 0.0160(19) 0.035(2) 0.0024(15) 0.0136(15) -0.0014(14)
N4 0.0225(17) 0.0095(18) 0.035(2) 0.0004(14) 0.0161(16) 0.0015(13)
C1 0.030(2) 0.041(3) 0.050(3) 0.007(2) 0.022(2) 0.004(2)
C2 0.026(2) 0.012(2) 0.037(2) 0.0042(18) 0.0192(19) 0.0032(17)
C3 0.026(2) 0.013(2) 0.030(2) 0.0022(17) 0.0128(18) 0.0022(16)
C4 0.026(2) 0.017(2) 0.030(2) 0.0053(18) 0.0167(18) 0.0032(17)
C5 0.022(2) 0.025(2) 0.034(2) -0.0015(19) 0.0170(19) -0.0011(18)
C6 0.025(2) 0.021(2) 0.042(3) -0.0085(19) 0.022(2) -0.0078(18)
C7 0.028(2) 0.027(3) 0.033(2) -0.0043(19) 0.017(2) -0.0002(19)
C8 0.039(3) 0.020(2) 0.046(3) 0.008(2) 0.022(2) -0.003(2)
C9 0.040(3) 0.037(3) 0.038(3) -0.003(2) 0.025(2) -0.007(2)
C10 0.024(2) 0.019(2) 0.036(2) -0.0012(18) 0.0147(19) 0.0015(17)
C11 0.036(3) 0.022(3) 0.029(2) -0.0007(18) 0.014(2) 0.0015(19)
C12 0.036(3) 0.030(3) 0.038(3) 0.002(2) 0.024(2) -0.004(2)
C13 0.029(2) 0.025(2) 0.038(3) 0.004(2) 0.022(2) -0.0036(19)
C14 0.022(2) 0.023(2) 0.034(2) -0.0007(19) 0.0167(19) 0.0008(18)
C15 0.024(2) 0.025(2) 0.034(2) 0.0053(19) 0.0141(19) 0.0027(18)
C16 0.032(3) 0.027(3) 0.060(3) -0.004(2) 0.017(2) 0.000(2)
C17 0.027(2) 0.027(3) 0.035(2) -0.0008(19) 0.019(2) 0.0017(18)
C18 0.024(2) 0.017(2) 0.036(2) 0.0036(17) 0.0195(19) 0.0001(16)
C19 0.026(2) 0.013(2) 0.031(2) 0.0055(17) 0.0156(18) -0.0038(16)
C20 0.024(2) 0.015(2) 0.034(2) 0.0019(17) 0.0160(19) -0.0018(17)
C21 0.042(3) 0.022(3) 0.031(2) 0.0042(19) 0.018(2) 0.008(2)
C22 0.049(3) 0.026(3) 0.028(2) -0.002(2) 0.011(2) 0.005(2)
C23 0.024(2) 0.014(2) 0.036(2) 0.0024(18) 0.0151(19) 0.0004(17)
C24 0.030(2) 0.019(2) 0.039(3) -0.010(2) 0.011(2) -0.0001(19)
C25 0.024(2) 0.019(2) 0.035(2) 0.0041(18) 0.0197(19) 0.0032(17)
C26 0.025(2) 0.032(3) 0.037(3) 0.006(2) 0.016(2) 0.0049(19)
C27 0.038(3) 0.023(3) 0.028(2) -0.0022(18) 0.014(2) -0.0034(19)
C28 0.035(3) 0.032(3) 0.034(2) -0.002(2) 0.022(2) -0.004(2)
C29 0.045(3) 0.032(3) 0.051(3) 0.000(2) 0.033(3) 0.010(2)
C30 0.032(3) 0.028(3) 0.041(3) 0.006(2) 0.011(2) -0.002(2)
C31 0.026(2) 0.029(3) 0.055(3) -0.002(2) 0.019(2) -0.005(2)
C32 0.030(2) 0.015(2) 0.045(3) -0.0057(19) 0.026(2) -0.0086(18)
C33 0.035(2) 0.014(2) 0.033(2) -0.0050(17) 0.021(2) -0.0018(17)
C34 0.023(2) 0.008(2) 0.034(2) -0.0023(16) 0.0179(18) -0.0008(15)
C35 0.027(2) 0.010(2) 0.044(3) -0.0006(19) 0.018(2) -0.0026(17)
C36 0.030(2) 0.025(3) 0.039(3) 0.003(2) 0.015(2) 0.0017(19)
C37 0.034(3) 0.031(3) 0.031(2) 0.004(2) 0.013(2) -0.003(2)
C38 0.038(3) 0.017(3) 0.071(4) -0.002(2) 0.020(3) -0.005(2)
C39 0.033(3) 0.058(4) 0.055(3) -0.010(3) 0.032(3) -0.007(3)
C40 0.030(2) 0.022(2) 0.037(3) -0.0013(19) 0.018(2) -0.0038(19)
C41 0.028(2) 0.018(2) 0.036(2) -0.0028(19) 0.0186(19) -0.0030(18)
C42 0.027(2) 0.010(2) 0.042(3) -0.0040(18) 0.020(2) -0.0020(17)
C43 0.022(2) 0.016(2) 0.038(2) -0.0108(18) 0.0119(19) 0.0025(17)
C44 0.048(3) 0.013(2) 0.028(2) -0.0013(17) 0.018(2) 0.0051(19)
C45 0.043(3) 0.022(3) 0.035(2) -0.0011(19) 0.026(2) -0.006(2)
C46 0.044(3) 0.022(3) 0.066(3) 0.006(2) 0.044(3) 0.011(2)
C47 0.020(2) 0.024(2) 0.038(2) 0.0020(19) 0.0179(19) 0.0039(17)
C48 0.020(2) 0.024(2) 0.033(2) -0.0063(18) 0.0143(18) -0.0027(17)
C49 0.022(2) 0.019(2) 0.031(2) -0.0021(17) 0.0127(18) -0.0048(17)
C50 0.024(2) 0.013(2) 0.041(3) -0.0001(18) 0.0215(19) 0.0014(17)
C51 0.033(2) 0.022(3) 0.038(3) -0.008(2) 0.016(2) 0.0024(19)
C52 0.040(3) 0.028(3) 0.035(3) 0.006(2) 0.022(2) 0.011(2)
C53 0.037(3) 0.074(4) 0.046(3) -0.006(3) 0.022(3) 0.018(3)
C54 0.023(2) 0.022(2) 0.036(2) 0.0036(19) 0.0125(19) 0.0043(17)
C55 0.037(3) 0.028(3) 0.029(2) 0.0016(19) 0.012(2) -0.002(2)
C56 0.037(3) 0.037(3) 0.031(2) -0.007(2) 0.017(2) -0.005(2)
C57 0.026(2) 0.026(3) 0.042(3) -0.003(2) 0.019(2) -0.0022(19)
C58 0.043(3) 0.011(2) 0.046(3) 0.0027(19) 0.032(2) 0.0063(19)
C59 0.027(2) 0.011(2) 0.043(3) 0.0027(18) 0.027(2) 0.0062(18)
C60 0.053(3) 0.028(3) 0.050(3) -0.010(2) 0.036(3) -0.011(2)

loop_
_atom_type_symbol
_atom_type_description
_atom_type_scat_dispersion_real
_atom_type_scat_dispersion_imag
_atom_type_scat_source
C C 0.0181 0.0091 'International Tables Vol C Tables 4.2.6.8 and 6.1.1.4'
H H 0.0000 0.0000 'International Tables Vol C Tables 4.2.6.8 and 6.1.1.4'
N N 0.0311 0.0180 'International Tables Vol C Tables 4.2.6.8 and 6.1.1.4'
O O 0.0492 0.0322 'International Tables Vol C Tables 4.2.6.8 and 6.1.1.4'

loop_
_geom_angle_atom_site_label_1
_geom_angle_atom_site_label_2
_geom_angle_atom_site_label_3
_geom_angle
C14 N1 C5 123.5(4)
C14 N1 C4 117.6(3)
C5 N1 C4 118.8(3)
C20 N2 C23 122.5(4)
C20 N2 C19 117.2(3)
C23 N2 C19 119.3(3)
C41 N3 C35 122.6(4)
C41 N3 C34 118.6(4)
C35 N3 C34 118.8(4)
C50 N4 C59 122.6(4)
C50 N4 C49 118.1(3)
C59 N4 C49 119.1(4)
C2 C1 H1A 109.5
C2 C1 H1B 109.5
H1A C1 H1B 109.5
C2 C1 H1C 109.5
H1A C1 H1C 109.5
H1B C1 H1C 109.5
C8 C2 C1 109.0(4)
C8 C2 C3 110.0(4)
C1 C2 C3 108.7(4)
C8 C2 C9 108.0(4)
C1 C2 C9 104.7(4)
C3 C2 C9 116.1(4)
C4 C3 C10 114.5(4)
C4 C3 C2 127.7(4)
C10 C3 C2 117.7(4)
C3 C4 C13 122.2(4)
C3 C4 N1 123.7(4)
C13 C4 N1 114.1(4)
O1 C5 N1 120.1(4)
O1 C5 C6 124.7(4)
N1 C5 C6 115.2(4)
C7 C6 C5 121.1(4)
C7 C6 H6 119.4
C5 C6 H6 119.4
C6 C7 C15 120.8(4)
C6 C7 H7 119.6
C15 C7 H7 119.6
C2 C8 H8A 109.5
C2 C8 H8B 109.5
H8A C8 H8B 109.5
C2 C8 H8C 109.5
H8A C8 H8C 109.5
H8B C8 H8C 109.5
C2 C9 H9A 109.5
C2 C9 H9B 109.5
H9A C9 H9B 109.5
C2 C9 H9C 109.5
H9A C9 H9C 109.5
H9B C9 H9C 109.5
C11 C10 C3 124.3(4)
C11 C10 H10 117.9
C3 C10 H10 117.9
C12 C11 C10 119.7(4)
C12 C11 H11 120.1
C10 C11 H11 120.1
C13 C12 C11 118.4(4)
C13 C12 H12 120.8
C11 C12 H12 120.8
C12 C13 C4 120.8(4)
C12 C13 H13 119.6
C4 C13 H13 119.6
C15 C14 N1 119.4(4)
C15 C14 H14 120.3
N1 C14 H14 120.3
C14 C15 C7 120.0(4)
C14 C15 H15 120.0
C7 C15 H15 120.0
C17 C16 H16A 109.5
C17 C16 H16B 109.5
H16A C16 H16B 109.5
C17 C16 H16C 109.5
H16A C16 H16C 109.5
H16B C16 H16C 109.5
C30 C17 C16 109.5(4)
C30 C17 C29 106.2(4)
C16 C17 C29 107.3(4)
C30 C17 C18 110.4(4)
C16 C17 C18 111.8(4)
C29 C17 C18 111.4(4)
C28 C18 C19 115.1(4)
C28 C18 C17 119.7(4)
C19 C18 C17 125.2(4)
C25 C19 C18 122.1(4)
C25 C19 N2 114.2(4)
C18 C19 N2 123.7(4)
C21 C20 N2 121.6(4)
C21 C20 H20 119.2
N2 C20 H20 119.2
C20 C21 C22 118.2(4)
C20 C21 H21 120.9
C22 C21 H21 120.9
C24 C22 C21 120.2(5)
C24 C22 H22 119.9
C21 C22 H22 119.9
O2 C23 N2 119.6(4)
O2 C23 C24 126.3(4)
N2 C23 C24 114.1(4)
C22 C24 C23 122.8(4)
C22 C24 H24 118.6
C23 C24 H24 118.6
C26 C25 C19 121.1(4)
C26 C25 H25 119.5
C19 C25 H25 119.5
C25 C26 C27 118.6(4)
C25 C26 H26 120.7
C27 C26 H26 120.7
C26 C27 C28 120.0(4)
C26 C27 H27 120.0
C28 C27 H27 120.0
C18 C28 C27 123.1(4)
C18 C28 H28 118.4
C27 C28 H28 118.4
C17 C29 H29A 109.5
C17 C29 H29B 109.5
H29A C29 H29B 109.5
C17 C29 H29C 109.5
H29A C29 H29C 109.5
H29B C29 H29C 109.5
C17 C30 H30A 109.5
C17 C30 H30B 109.5
H30A C30 H30B 109.5
C17 C30 H30C 109.5
H30A C30 H30C 109.5
H30B C30 H30C 109.5
C32 C31 H31A 109.5
C32 C31 H31B 109.5
H31A C31 H31B 109.5
C32 C31 H31C 109.5
H31A C31 H31C 109.5
H31B C31 H31C 109.5
C31 C32 C33 118.3(4)
C31 C32 C38 107.3(4)
C33 C32 C38 108.0(4)
C31 C32 C39 104.9(4)
C33 C32 C39 109.5(4)
C38 C32 C39 108.4(4)
C45 C33 C34 114.4(4)
C45 C33 C32 119.9(4)
C34 C33 C32 125.6(4)
C42 C34 C33 121.5(4)
C42 C34 N3 114.7(4)
C33 C34 N3 123.7(4)
O3 C35 N3 119.7(4)
O3 C35 C36 126.1(4)
N3 C35 C36 114.2(4)
C37 C36 C35 123.5(4)
C37 C36 H36 118.3
C35 C36 H36 118.3
C36 C37 C40 119.3(4)
C36 C37 H37 120.3
C40 C37 H37 120.3
C32 C38 H38A 109.5
C32 C38 H38B 109.5
H38A C38 H38B 109.5
C32 C38 H38C 109.5
H38A C38 H38C 109.5
H38B C38 H38C 109.5
C32 C39 H39A 109.5
C32 C39 H39B 109.5
H39A C39 H39B 109.5
C32 C39 H39C 109.5
H39A C39 H39C 109.5
H39B C39 H39C 109.5
C41 C40 C37 118.6(4)
C41 C40 H40 120.7
C37 C40 H40 120.7
C40 C41 N3 121.8(4)
C40 C41 H41 119.1
N3 C41 H41 119.1
C43 C42 C34 120.5(4)
C43 C42 H42 119.7
C34 C42 H42 119.7
C44 C43 C42 118.8(4)
C44 C43 H43 120.6
C42 C43 H43 120.6
C45 C44 C43 120.0(4)
C45 C44 H44 120.0
C43 C44 H44 120.0
C44 C45 C33 124.7(4)
C44 C45 H45 117.7
C33 C45 H45 117.7
C47 C46 H46A 109.5
C47 C46 H46B 109.5
H46A C46 H46B 109.5
C47 C46 H46C 109.5
H46A C46 H46C 109.5
H46B C46 H46C 109.5
C60 C47 C53 106.0(4)
C60 C47 C46 108.7(4)
C53 C47 C46 108.2(4)
C60 C47 C48 109.5(4)
C53 C47 C48 110.3(4)
C46 C47 C48 113.8(4)
C49 C48 C54 115.5(4)
C49 C48 C47 125.8(4)
C54 C48 C47 118.5(4)
C57 C49 C48 121.7(4)
C57 C49 N4 116.0(4)
C48 C49 N4 122.3(4)
C51 C50 N4 121.6(4)
C51 C50 H50 119.2
N4 C50 H50 119.2
C50 C51 C52 118.9(4)
C50 C51 H51 120.6
C52 C51 H51 120.6
C58 C52 C51 119.6(4)
C58 C52 H52 120.2
C51 C52 H52 120.2
C47 C53 H53A 109.5
C47 C53 H53B 109.5
H53A C53 H53B 109.5
C47 C53 H53C 109.5
H53A C53 H53C 109.5
H53B C53 H53C 109.5
C55 C54 C48 123.2(4)
C55 C54 H54 118.4
C48 C54 H54 118.4
C56 C55 C54 119.4(4)
C56 C55 H55 120.3
C54 C55 H55 120.3
C57 C56 C55 117.9(4)
C57 C56 H56 121.1
C55 C56 H56 121.1
C49 C57 C56 122.1(4)
C49 C57 H57 119.0
C56 C57 H57 119.0
C52 C58 C59 123.5(4)
C52 C58 H58 118.2
C59 C58 H58 118.2
O4 C59 N4 119.8(4)
O4 C59 C58 126.5(4)
N4 C59 C58 113.7(4)
C47 C60 H60A 109.5
C47 C60 H60B 109.5
H60A C60 H60B 109.5
C47 C60 H60C 109.5
H60A C60 H60C 109.5
H60B C60 H60C 109.5

loop_
_geom_bond_atom_site_label_1
_geom_bond_atom_site_label_2
_geom_bond_distance
O1 C5 1.237(5)
O2 C23 1.231(5)
O3 C35 1.246(5)
O4 C59 1.235(5)
N1 C14 1.383(5)
N1 C5 1.398(6)
N1 C4 1.448(5)
N2 C20 1.381(5)
N2 C23 1.418(5)
N2 C19 1.451(6)
N3 C41 1.364(6)
N3 C35 1.393(6)
N3 C34 1.443(5)
N4 C50 1.368(5)
N4 C59 1.415(5)
N4 C49 1.448(6)
C1 C2 1.538(6)
C1 H1A 0.9800
C1 H1B 0.9800
C1 H1C 0.9800
C2 C8 1.535(6)
C2 C3 1.544(6)
C2 C9 1.554(6)
C3 C4 1.391(6)
C3 C10 1.399(6)
C4 C13 1.414(6)
C5 C6 1.430(6)
C6 C7 1.358(7)
C6 H6 0.9500
C7 C15 1.405(6)
C7 H7 0.9500
C8 H8A 0.9800
C8 H8B 0.9800
C8 H8C 0.9800
C9 H9A 0.9800
C9 H9B 0.9800
C9 H9C 0.9800
C10 C11 1.388(6)
C10 H10 0.9500
C11 C12 1.383(7)
C11 H11 0.9500
C12 C13 1.380(7)
C12 H12 0.9500
C13 H13 0.9500
C14 C15 1.348(6)
C14 H14 0.9500
C15 H15 0.9500
C16 C17 1.524(7)
C16 H16A 0.9800
C16 H16B 0.9800
C16 H16C 0.9800
C17 C30 1.518(7)
C17 C29 1.535(6)
C17 C18 1.543(6)
C18 C28 1.384(6)
C18 C19 1.406(6)
C19 C25 1.391(6)
C20 C21 1.359(6)
C20 H20 0.9500
C21 C22 1.417(7)
C21 H21 0.9500
C22 C24 1.371(7)
C22 H22 0.9500
C23 C24 1.426(6)
C24 H24 0.9500
C25 C26 1.366(6)
C25 H25 0.9500
C26 C27 1.383(7)
C26 H26 0.9500
C27 C28 1.395(7)
C27 H27 0.9500
C28 H28 0.9500
C29 H29A 0.9800
C29 H29B 0.9800
C29 H29C 0.9800
C30 H30A 0.9800
C30 H30B 0.9800
C30 H30C 0.9800
C31 C32 1.506(7)
C31 H31A 0.9800
C31 H31B 0.9800
C31 H31C 0.9800
C32 C33 1.537(6)
C32 C38 1.543(6)
C32 C39 1.553(6)
C33 C45 1.393(6)
C33 C34 1.416(6)
C34 C42 1.404(6)
C35 C36 1.435(6)
C36 C37 1.340(7)
C36 H36 0.9500
C37 C40 1.419(7)
C37 H37 0.9500
C38 H38A 0.9800
C38 H38B 0.9800
C38 H38C 0.9800
C39 H39A 0.9800
C39 H39B 0.9800
C39 H39C 0.9800
C40 C41 1.349(6)
C40 H40 0.9500
C41 H41 0.9500
C42 C43 1.384(6)
C42 H42 0.9500
C43 C44 1.377(7)
C43 H43 0.9500
C44 C45 1.366(7)
C44 H44 0.9500
C45 H45 0.9500
C46 C47 1.542(6)
C46 H46A 0.9800
C46 H46B 0.9800
C46 H46C 0.9800
C47 C60 1.519(7)
C47 C53 1.529(7)
C47 C48 1.559(6)
C48 C49 1.392(6)
C48 C54 1.401(6)
C49 C57 1.374(6)
C50 C51 1.346(7)
C50 H50 0.9500
C51 C52 1.425(7)
C51 H51 0.9500
C52 C58 1.340(7)
C52 H52 0.9500
C53 H53A 0.9800
C53 H53B 0.9800
C53 H53C 0.9800
C54 C55 1.391(7)
C54 H54 0.9500
C55 C56 1.389(7)
C55 H55 0.9500
C56 C57 1.383(7)
C56 H56 0.9500
C57 H57 0.9500
C58 C59 1.436(6)
C58 H58 0.9500
C60 H60A 0.9800
C60 H60B 0.9800
C60 H60C 0.9800
